data_4512620
loop_
_publ_author_name
'Bujak, Maciej'

_publ_section_title
;
 Efficient Diffusion-Controlled Ligand Exchange Crystal Growth of
 Isostructural Inorganic--Organic Halogenidorhodates(III): The Missing
 Hexaiodidorhodate(III) Anion
;
_journal_issue 3
_journal_name_full 'Crystal Growth &amp; Design'
_journal_page_first 1295
_journal_paper_doi 10.1021/cg501694d
_journal_volume 15
_journal_year 2015
_chemical_formula_moiety '2(C4 H12 N2 2+), Rh I6 3-, I -, H2 O'
_chemical_formula_sum 'C8 H26 I7 N4 O Rh'
_chemical_formula_weight 1185.54
_chemical_name_systematic
; 
Piperazine-1,4-diium hexaiodidorhodate(III) iodide monohydrate
;
_space_group_IT_number 62
_symmetry_cell_setting orthorhombic
_symmetry_space_group_name_Hall '-P 2ac 2n'
_symmetry_space_group_name_H-M 'P n m a'
_atom_sites_solution_hydrogens difmap
_atom_sites_solution_primary direct
_atom_sites_solution_secondary difmap
_audit_creation_method SHELXL-97
_cell_angle_alpha 90.00
_cell_angle_beta 90.00
_cell_angle_gamma 90.00
_cell_formula_units_Z 4
_cell_length_a 27.4238(9)
_cell_length_b 10.5512(4)
_cell_length_c 8.3875(3)
_cell_measurement_reflns_used 10211
_cell_measurement_temperature 295(2)
_cell_measurement_theta_max 31.09
_cell_measurement_theta_min 2.22
_cell_volume 2426.96(15)
_computing_cell_refinement
; 
  CrysAlis Pro ver. 1.171.33.61 (Oxford Diffraction, 2010) 
;
_computing_data_collection
; 
 KUMA Diffraction Instruments, UNIL IC and KUMA Diffration Data 
 collection GUI for CCD, version 1.166 (KUMA, 2000) 
;
_computing_data_reduction
; 
  CrysAlis Pro ver. 1.171.33.61 (Oxford Diffraction, 2010)
;
_computing_molecular_graphics 'Mercury (Macrae at al., 2008)'
_computing_publication_material 'SHELXL-97 (Sheldrick, 2008)'
_computing_structure_refinement 'SHELXL-97 (Sheldrick, 2008)'
_computing_structure_solution 'SHELXS-97 (Sheldrick, 2008)'
_diffrn_ambient_temperature 295(2)
_diffrn_detector_area_resol_mean 8.3167
_diffrn_measured_fraction_theta_full 0.997
_diffrn_measured_fraction_theta_max 0.997
_diffrn_measurement_device_type 'STADI4 CCD'
_diffrn_measurement_method \w-scan
_diffrn_radiation_monochromator graphite
_diffrn_radiation_source 'fine-focus sealed tube'
_diffrn_radiation_type MoK\a
_diffrn_radiation_wavelength 0.71073
_diffrn_reflns_av_R_equivalents 0.0342
_diffrn_reflns_av_sigmaI/netI 0.0199
_diffrn_reflns_limit_h_max 33
_diffrn_reflns_limit_h_min -33
_diffrn_reflns_limit_k_max 12
_diffrn_reflns_limit_k_min -12
_diffrn_reflns_limit_l_max 10
_diffrn_reflns_limit_l_min -10
_diffrn_reflns_number 25227
_diffrn_reflns_theta_full 25.50
_diffrn_reflns_theta_max 25.50
_diffrn_reflns_theta_min 2.54
_exptl_absorpt_coefficient_mu 9.612
_exptl_absorpt_correction_T_max 0.45
_exptl_absorpt_correction_T_min 0.37
_exptl_absorpt_correction_type multi-scan
_exptl_absorpt_process_details
; 
 CrysAlis Pro ver. 1.171.33.61 (Oxford Diffraction, 2010)  
;
_exptl_crystal_colour 'dark brown'
_exptl_crystal_density_diffrn 3.245
_exptl_crystal_density_method 'not measured'
_exptl_crystal_description needle
_exptl_crystal_F_000 2104
_exptl_crystal_size_max 0.13
_exptl_crystal_size_mid 0.11
_exptl_crystal_size_min 0.10
_refine_diff_density_max 0.945
_refine_diff_density_min -0.837
_refine_diff_density_rms 0.147
_refine_ls_extinction_method none
_refine_ls_goodness_of_fit_ref 0.995
_refine_ls_hydrogen_treatment mixed
_refine_ls_matrix_type full
_refine_ls_number_parameters 113
_refine_ls_number_reflns 2379
_refine_ls_number_restraints 3
_refine_ls_restrained_S_all 0.995
_refine_ls_R_factor_all 0.0310
_refine_ls_R_factor_gt 0.0196
_refine_ls_shift/su_max 0.001
_refine_ls_shift/su_mean 0.000
_refine_ls_structure_factor_coef Fsqd
_refine_ls_weighting_details
;
 calc w=1/[\s\^2\^(Fo\^2\^)+(0.0176P)\^2\^+0.0000P] where
 P=(Fo\^2\^+2Fc\^2\^)/3
;
_refine_ls_weighting_scheme calc
_refine_ls_wR_factor_gt 0.0353
_refine_ls_wR_factor_ref 0.0373
_reflns_number_gt 1905
_reflns_number_total 2379
_reflns_threshold_expression >2sigma(I)
_cod_data_source_file cg501694d_si_003.cif
_cod_data_source_block PipRhI
_cod_depositor_comments
;
The following automatic conversions were performed:
'_atom_site_symetry_multiplicity' tag replaced with
'_atom_site_symmetry_multiplicity'.

Automatic conversion script
Id: cif_correct_tags 1440 2010-10-19 06:21:57Z saulius 

The following automatic conversions were performed:

'_symmetry_cell_setting' value 'Orthorhombic' changed to
'orthorhombic' according to
/usr/data/users/saulius/crontab/automatic-downloads/rss-feeds/ACS/lib/dictionaries/cif_core.dic
dictionary named 'cif_core.dic' version 2.4.2 from 2011-04-26.

Automatic conversion script
Id: cif_fix_values 3008 2015-01-20 13:52:24Z robertas 

 Adding full bibliography for 4512619--4512622.cif.
;
_cod_database_code 4512620

loop_
_symmetry_equiv_pos_as_xyz
'x, y, z'
'-x+1/2, -y, z+1/2'
'-x, y+1/2, -z'
'x+1/2, -y+1/2, -z+1/2'
'-x, -y, -z'
'x-1/2, y, -z-1/2'
'x, -y-1/2, z'
'-x-1/2, y-1/2, z-1/2'

loop_
_atom_site_label
_atom_site_type_symbol
_atom_site_fract_x
_atom_site_fract_y
_atom_site_fract_z
_atom_site_U_iso_or_equiv
_atom_site_adp_type
_atom_site_occupancy
_atom_site_symmetry_multiplicity
_atom_site_calc_flag
_atom_site_refinement_flags
Rh1 Rh 0.372449(14) 0.2500 0.28297(5) 0.02401(10) Uani 1 2 d S
I1 I 0.380631(8) 0.07437(3) 0.51058(3) 0.03194(8) Uani 1 1 d .
I2 I 0.365197(10) 0.07098(3) 0.05308(3) 0.03763(8) Uani 1 1 d .
I3 I 0.469716(12) 0.2500 0.24383(4) 0.03349(11) Uani 1 2 d S
I4 I 0.274282(12) 0.2500 0.32166(4) 0.03331(11) Uani 1 2 d S
I5 I 0.115971(15) 0.2500 0.23731(5) 0.04690(12) Uani 1 2 d S
N1 N 0.29024(16) 0.2500 0.7482(5) 0.0348(12) Uani 1 2 d S
H12 H 0.3113 0.2500 0.8304 0.042 Uiso 1 2 calc SR
H11 H 0.3077 0.2500 0.6573 0.042 Uiso 1 2 calc SR
C2 C 0.25994(14) 0.1334(5) 0.7550(5) 0.0383(11) Uani 1 1 d .
H21 H 0.2809 0.0593 0.7537 0.046 Uiso 1 1 calc R
H22 H 0.2388 0.1297 0.6623 0.046 Uiso 1 1 calc R
C3 C 0.22978(15) 0.1333(5) 0.9033(5) 0.0463(12) Uani 1 1 d .
H31 H 0.2088 0.0593 0.9042 0.056 Uiso 1 1 calc R
H32 H 0.2509 0.1291 0.9958 0.056 Uiso 1 1 calc R
N4 N 0.19944(17) 0.2500 0.9117(6) 0.0548(17) Uani 1 2 d S
H41 H 0.1780 0.2500 0.8305 0.066 Uiso 1 2 calc SR
H42 H 0.1824 0.2500 1.0035 0.066 Uiso 1 2 calc SR
N5 N 0.45896(16) 0.2500 0.8225(5) 0.0370(13) Uani 1 2 d S
H51 H 0.4365 0.2500 0.7442 0.044 Uiso 1 2 calc SR
H52 H 0.4431 0.2500 0.9164 0.044 Uiso 1 2 calc SR
C6 C 0.48923(15) 0.1333(5) 0.8103(5) 0.0414(11) Uani 1 1 d .
H61 H 0.4685 0.0590 0.8168 0.050 Uiso 1 1 calc R
H62 H 0.5122 0.1303 0.8981 0.050 Uiso 1 1 calc R
C7 C 0.51634(15) 0.1327(5) 0.6552(5) 0.0449(12) Uani 1 1 d .
H71 H 0.5377 0.0595 0.6517 0.054 Uiso 1 1 calc R
H72 H 0.4933 0.1253 0.5681 0.054 Uiso 1 1 calc R
N8 N 0.54575(16) 0.2500 0.6341(6) 0.0471(15) Uani 1 2 d S
H82 H 0.5703 0.2500 0.7052 0.056 Uiso 1 2 calc SR
H81 H 0.5589 0.2500 0.5358 0.056 Uiso 1 2 calc SR
O1 O 0.12824(18) 0.2500 0.6647(5) 0.0531(12) Uani 1 2 d SD
H1 H 0.1293(17) 0.1870(5) 0.6021(16) 0.080 Uiso 1 1 d D

loop_
_atom_site_aniso_label
_atom_site_aniso_U_11
_atom_site_aniso_U_22
_atom_site_aniso_U_33
_atom_site_aniso_U_23
_atom_site_aniso_U_13
_atom_site_aniso_U_12
Rh1 0.0233(2) 0.0264(2) 0.0223(2) 0.000 0.00203(17) 0.000
I1 0.02833(14) 0.03448(16) 0.03302(15) 0.00720(13) 0.00288(11) 0.00194(12)
I2 0.04189(16) 0.03728(17) 0.03371(16) -0.00937(13) 0.00233(12) -0.00255(13)
I3 0.02599(19) 0.0473(3) 0.0272(2) 0.000 0.00308(16) 0.000
I4 0.02603(19) 0.0466(3) 0.0273(2) 0.000 0.00066(16) 0.000
I5 0.0520(3) 0.0564(3) 0.0323(2) 0.000 0.00214(19) 0.000
N1 0.029(2) 0.049(4) 0.026(2) 0.000 0.012(2) 0.000
C2 0.039(2) 0.043(3) 0.033(2) -0.004(2) 0.0041(19) -0.006(2)
C3 0.039(2) 0.053(3) 0.046(3) 0.005(2) 0.004(2) -0.018(2)
N4 0.029(3) 0.110(6) 0.025(3) 0.000 0.005(2) 0.000
N5 0.030(3) 0.050(4) 0.030(3) 0.000 0.016(2) 0.000
C6 0.042(2) 0.046(3) 0.037(3) 0.003(2) 0.006(2) 0.003(2)
C7 0.044(3) 0.053(3) 0.037(2) -0.004(2) 0.005(2) 0.014(2)
N8 0.028(3) 0.083(5) 0.030(3) 0.000 0.009(2) 0.000
O1 0.059(3) 0.059(3) 0.042(3) 0.000 0.003(2) 0.000

loop_
_atom_type_symbol
_atom_type_description
_atom_type_scat_dispersion_real
_atom_type_scat_dispersion_imag
_atom_type_scat_source
C C 0.0033 0.0016 'International Tables Vol C Tables 4.2.6.8 and 6.1.1.4'
H H 0.0000 0.0000 'International Tables Vol C Tables 4.2.6.8 and 6.1.1.4'
N N 0.0061 0.0033 'International Tables Vol C Tables 4.2.6.8 and 6.1.1.4'
O O 0.0106 0.0060 'International Tables Vol C Tables 4.2.6.8 and 6.1.1.4'
Rh Rh -1.1178 0.9187 'International Tables Vol C Tables 4.2.6.8 and 6.1.1.4'
I I -0.4742 1.8119 'International Tables Vol C Tables 4.2.6.8 and 6.1.1.4'

loop_
_geom_angle_atom_site_label_1
_geom_angle_atom_site_label_2
_geom_angle_atom_site_label_3
_geom_angle
_geom_angle_site_symmetry_1
_geom_angle_site_symmetry_3
I1 Rh1 I1 87.901(17) 7_565 .
I1 Rh1 I3 90.224(12) . .
I1 Rh1 I2 91.787(9) . .
I3 Rh1 I2 89.193(13) . .
I1 Rh1 I2 179.338(18) . 7_565
I2 Rh1 I2 88.518(18) . 7_565
I1 Rh1 I4 89.877(13) . .
I3 Rh1 I4 179.86(2) . .
I2 Rh1 I4 90.706(12) . .
N1 C2 C3 110.0(4) . .
C2 N1 C2 111.8(4) 7_565 .
C3 N4 C3 111.7(4) 7_565 .
N4 C3 C2 110.4(4) . .
N5 C6 C7 109.9(4) . .
C6 N5 C6 111.6(4) 7_565 .
C7 N8 C7 112.6(4) 7_565 .
N8 C7 C6 111.6(4) . .
C2 N1 H12 109.3 7_565 .
C2 N1 H12 109.3 . .
C2 N1 H11 109.3 7_565 .
C2 N1 H11 109.3 . .
H12 N1 H11 107.9 . .
N1 C2 H21 109.7 . .
C3 C2 H21 109.7 . .
N1 C2 H22 109.7 . .
C3 C2 H22 109.7 . .
H21 C2 H22 108.2 . .
N4 C3 H31 109.6 . .
C2 C3 H31 109.6 . .
N4 C3 H32 109.6 . .
C2 C3 H32 109.6 . .
H31 C3 H32 108.1 . .
C3 N4 H41 109.3 7_565 .
C3 N4 H41 109.3 . .
C3 N4 H42 109.3 7_565 .
C3 N4 H42 109.3 . .
H41 N4 H42 107.9 . .
C6 N5 H51 109.3 7_565 .
C6 N5 H51 109.3 . .
C6 N5 H52 109.3 7_565 .
C6 N5 H52 109.3 . .
H51 N5 H52 108.0 . .
N5 C6 H61 109.7 . .
C7 C6 H61 109.7 . .
N5 C6 H62 109.7 . .
C7 C6 H62 109.7 . .
H61 C6 H62 108.2 . .
N8 C7 H71 109.3 . .
C6 C7 H71 109.3 . .
N8 C7 H72 109.3 . .
C6 C7 H72 109.3 . .
H71 C7 H72 108.0 . .
C7 N8 H82 109.1 7_565 .
C7 N8 H82 109.1 . .
C7 N8 H81 109.1 7_565 .
C7 N8 H81 109.1 . .
H82 N8 H81 107.8 . .

loop_
_geom_bond_atom_site_label_1
_geom_bond_atom_site_label_2
_geom_bond_distance
Rh1 I1 2.6700(4)
Rh1 I3 2.6876(5)
Rh1 I2 2.7066(4)
Rh1 I4 2.7116(5)
N1 C2 1.486(5)
N1 H12 0.9000
N1 H11 0.9000
C2 C3 1.494(5)
C2 H21 0.9700
C2 H22 0.9700
C3 N4 1.488(5)
C3 H31 0.9700
C3 H32 0.9700
N4 H41 0.9000
N4 H42 0.9000
N5 C6 1.489(5)
N5 H51 0.9000
N5 H52 0.9000
C6 C7 1.498(5)
C6 H61 0.9700
C6 H62 0.9700
C7 N8 1.488(5)
C7 H71 0.9700
C7 H72 0.9700
N8 H82 0.9000
N8 H81 0.9000
O1 H1 0.848(7)

loop_
_geom_hbond_atom_site_label_D
_geom_hbond_atom_site_label_H
_geom_hbond_atom_site_label_A
_geom_hbond_distance_DH
_geom_hbond_distance_HA
_geom_hbond_distance_DA
_geom_hbond_angle_DHA
_geom_hbond_site_symmetry_A
O1 H1 I2 0.85(1) 2.76(1) 3.518(1) 150(1) 2
N1 H11 I1 0.90 2.99 3.681(4) 135 .
N1 H12 I2 0.90 3.04 3.786(4) 142 1_556
N1 H11 I4 0.90 2.96 3.604(4) 130 .
N4 H42 I5 0.90 2.68 3.563(5) 168 1_556
N5 H52 I3 0.90 2.84 3.546(5) 136 1_556
N8 H81 I5 0.90 2.77 3.662(5) 169 4
C3 H31 I1 0.97 2.97 3.845(4) 151 2
C7 H71 I1 0.97 2.98 3.833(4) 148 5_656
N4 H41 O1 0.90 1.95 2.847(7) 176 .
N8 H82 O1 0.90 1.93 2.822(7) 173 4_556

loop_
_geom_torsion_atom_site_label_1
_geom_torsion_atom_site_label_2
_geom_torsion_atom_site_label_3
_geom_torsion_atom_site_label_4
_geom_torsion
_geom_torsion_site_symmetry_1
_geom_torsion_site_symmetry_4
C2 N1 C2 C3 -57.5(6) 7_565 .
N1 C2 C3 N4 56.2(5) . .
C2 C3 N4 C3 -56.7(6) . 7_565
C6 N5 C6 C7 -58.3(6) 7_565 .
N5 C6 C7 N8 54.8(5) . .
C6 C7 N8 C7 -52.9(6) . 7_565
